data_7213383
loop_
_publ_author_name
'Chowdhry, Mubarik M.'
'Mingos, D. Michael P.'
'White, Andrew J. P.'
'Williams, David J.'

_publ_section_title
;
 Syntheses and characterization of 5-substituted hydantoins and
 thiazolines---implications for crystal engineering of hydrogen bonded
 assemblies. Crystal structures&#x200A;&#x2020; of
 5-(2-pyridylmethylene)hydantoin, 5-(2-pyridylmethylene)-2-thiohydantoin,
 5-(2-pyridylmethylene)thiazolidine-2,4-dione,
 5-(2-pyridylmethylene)rhodanine and
 5-(2-pyridylmethylene)pseudothiohydantoin&#x200A;&#x2020;
;
_journal_issue 20
_journal_name_full 'Journal of the Chemical Society, Perkin Transactions 1'
_journal_page_first 3495
_journal_paper_doi 10.1039/b004312p
_journal_year 2000
_chemical_formula_sum 'C9 H6 N2 O2 S'
_chemical_formula_weight 206.22
_chemical_name_systematic
; 
 ? 
;
_space_group_IT_number 2
_symmetry_space_group_name_Hall '-P 1'
_symmetry_space_group_name_H-M 'P -1'
_atom_sites_solution_hydrogens geom
_atom_sites_solution_primary direct
_atom_sites_solution_secondary difmap
_audit_creation_method SHELXL
_cell_angle_alpha 108.603(9)
_cell_angle_beta 95.338(12)
_cell_angle_gamma 95.933(12)
_cell_formula_units_Z 2
_cell_length_a 4.9555(8)
_cell_length_b 8.9958(15)
_cell_length_c 10.773(2)
_cell_measurement_temperature 293(2)
_cell_volume 448.65(14)
_computing_structure_refinement 'SHELXL-93 (Sheldrick, 1993)'
_computing_structure_solution 'SHELXS-86 (Sheldrick, 1990)'
_diffrn_ambient_temperature 293(2)
_diffrn_radiation_monochromator graphite
_diffrn_radiation_source 'fine-focus sealed tube'
_diffrn_radiation_type MoK\a
_diffrn_radiation_wavelength 0.71073
_diffrn_reflns_av_R_equivalents 0.0188
_diffrn_reflns_av_sigmaI/netI 0.0330
_diffrn_reflns_limit_h_max 6
_diffrn_reflns_limit_h_min 0
_diffrn_reflns_limit_k_max 11
_diffrn_reflns_limit_k_min -11
_diffrn_reflns_limit_l_max 15
_diffrn_reflns_limit_l_min -15
_diffrn_reflns_number 2844
_diffrn_reflns_theta_max 29.99
_diffrn_reflns_theta_min 2.01
_exptl_absorpt_coefficient_mu 0.331
_exptl_crystal_density_diffrn 1.526
_exptl_crystal_F_000 212
_refine_diff_density_max 0.327
_refine_diff_density_min -0.282
_refine_diff_density_rms 0.054
_refine_ls_extinction_method none
_refine_ls_goodness_of_fit_all 1.128
_refine_ls_goodness_of_fit_obs 1.156
_refine_ls_matrix_type full
_refine_ls_number_parameters 131
_refine_ls_number_reflns 2570
_refine_ls_number_restraints 1
_refine_ls_restrained_S_all 1.130
_refine_ls_restrained_S_obs 1.156
_refine_ls_R_factor_all 0.0458
_refine_ls_R_factor_obs 0.0375
_refine_ls_shift/esd_max 0.000
_refine_ls_shift/esd_mean 0.000
_refine_ls_structure_factor_coef Fsqd
_refine_ls_weighting_details 'w=1/[\s^2^(Fo^2^)+(0.0527P)^2^+0.0720P] where P=(Fo^2^+2Fc^2^)/3'
_refine_ls_weighting_scheme calc
_refine_ls_wR_factor_all 0.1119
_refine_ls_wR_factor_obs 0.1055
_reflns_number_observed 2200
_reflns_number_total 2571
_reflns_observed_criterion >2sigma(I)
_cod_data_source_file b004312psup1.cif
_cod_data_source_block mm9601
_cod_depositor_comments
;
The following automatic conversions were performed:

'_refine_ls_weighting_scheme' value 'calc
w=1/[\s^2^(Fo^2^)+(0.0527P)^2^+0.0720P] where P=(Fo^2^+2Fc^2^)/3' was
changed to 'calc'. New tag '_refine_ls_weighting_details' was
created. The value of the new tag was set to
'w=1/[\s^2^(Fo^2^)+(0.0527P)^2^+0.0720P] where P=(Fo^2^+2Fc^2^)/3'.

Automatic conversion script
Id: cif_fix_values 3143 2015-03-26 13:38:13Z robertas 
;
_cod_original_cell_volume 448.66(12)
_cod_database_code 7213383

loop_
_symmetry_equiv_pos_as_xyz
'x, y, z'
'-x, -y, -z'

loop_
_atom_site_aniso_label
_atom_site_aniso_U_11
_atom_site_aniso_U_22
_atom_site_aniso_U_33
_atom_site_aniso_U_23
_atom_site_aniso_U_13
_atom_site_aniso_U_12
S1 0.0363(2) 0.0349(2) 0.0311(2) 0.00854(13) 0.00667(13) 0.01460(13)
C2 0.0310(6) 0.0328(7) 0.0342(7) 0.0117(5) 0.0056(5) 0.0080(5)
O2 0.0455(6) 0.0444(6) 0.0333(5) 0.0102(5) 0.0006(4) 0.0161(5)
N3 0.0327(6) 0.0364(6) 0.0339(6) 0.0096(5) 0.0049(5) 0.0149(5)
C4 0.0367(7) 0.0392(7) 0.0339(7) 0.0100(6) 0.0076(6) 0.0149(6)
O4 0.0646(8) 0.0595(8) 0.0346(6) 0.0039(5) 0.0057(5) 0.0355(6)
C5 0.0333(6) 0.0340(7) 0.0312(6) 0.0088(5) 0.0073(5) 0.0119(5)
C6 0.0379(7) 0.0393(7) 0.0330(7) 0.0099(6) 0.0061(6) 0.0139(6)
C7 0.0325(7) 0.0377(7) 0.0371(7) 0.0143(6) 0.0042(6) 0.0097(6)
N8 0.0395(6) 0.0389(7) 0.0385(7) 0.0121(5) 0.0058(5) 0.0133(5)
C9 0.0477(9) 0.0372(8) 0.0510(9) 0.0120(7) 0.0103(7) 0.0157(7)
C10 0.0506(10) 0.0455(9) 0.0656(12) 0.0209(9) 0.0060(9) 0.0222(8)
C11 0.0561(11) 0.0628(12) 0.0571(11) 0.0298(9) -0.0010(9) 0.0255(9)
C12 0.0468(9) 0.0547(10) 0.0384(8) 0.0173(7) 0.0031(7) 0.0182(7)

loop_
_atom_site_label
_atom_site_type_symbol
_atom_site_fract_x
_atom_site_fract_y
_atom_site_fract_z
_atom_site_U_iso_or_equiv
_atom_site_thermal_displace_type
_atom_site_occupancy
_atom_site_calc_flag
_atom_site_refinement_flags
S1 S 0.45645(7) 0.24391(4) 0.44033(3) 0.03381(12) Uani 1 d .
C2 C 0.7096(3) 0.1348(2) 0.47913(14) 0.0322(3) Uani 1 d .
O2 O 0.8149(2) 0.15652(14) 0.59110(11) 0.0413(3) Uani 1 d .
N3 N 0.7667(3) 0.02366(15) 0.36790(12) 0.0341(3) Uani 1 d D
H3A H 0.8944(32) -0.0376(21) 0.3762(21) 0.059(6) Uiso 1 d D
C4 C 0.6194(3) 0.0122(2) 0.24970(15) 0.0362(3) Uani 1 d .
O4 O 0.6437(3) -0.0834(2) 0.14454(12) 0.0538(3) Uani 1 d .
C5 C 0.4318(3) 0.1345(2) 0.27202(14) 0.0326(3) Uani 1 d .
C6 C 0.2787(3) 0.1546(2) 0.17116(15) 0.0365(3) Uani 1 d .
H6A H 0.2904(3) 0.0870(2) 0.08673(15) 0.044 Uiso 1 calc R
C7 C 0.0953(3) 0.2735(2) 0.18219(15) 0.0350(3) Uani 1 d .
N8 N 0.0697(3) 0.3654(2) 0.30528(14) 0.0385(3) Uani 1 d .
C9 C -0.0922(4) 0.4768(2) 0.3177(2) 0.0450(4) Uani 1 d .
H9A H -0.1088(4) 0.5421(2) 0.4023(2) 0.054 Uiso 1 calc R
C10 C -0.2373(4) 0.5007(2) 0.2110(2) 0.0523(4) Uani 1 d .
H10A H -0.3492(4) 0.5797(2) 0.2239(2) 0.063 Uiso 1 calc R
C11 C -0.2122(4) 0.4046(3) 0.0854(2) 0.0556(5) Uani 1 d .
H11A H -0.3085(4) 0.4174(3) 0.0120(2) 0.067 Uiso 1 calc R
C12 C -0.0425(4) 0.2892(2) 0.0696(2) 0.0455(4) Uani 1 d .
H12A H -0.0209(4) 0.2236(2) -0.0142(2) 0.055 Uiso 1 calc R

loop_
_atom_type_symbol
_atom_type_description
_atom_type_scat_dispersion_real
_atom_type_scat_dispersion_imag
_atom_type_scat_source
C C 0.0033 0.0016 'International Tables Vol C Tables 4.2.6.8 and 6.1.1.4'
H H 0.0000 0.0000 'International Tables Vol C Tables 4.2.6.8 and 6.1.1.4'
N N 0.0061 0.0033 'International Tables Vol C Tables 4.2.6.8 and 6.1.1.4'
O O 0.0106 0.0060 'International Tables Vol C Tables 4.2.6.8 and 6.1.1.4'
S S 0.1246 0.1234 'International Tables Vol C Tables 4.2.6.8 and 6.1.1.4'

loop_
_geom_angle_atom_site_label_1
_geom_angle_atom_site_label_2
_geom_angle_atom_site_label_3
_geom_angle
C5 S1 C2 90.93(7)
O2 C2 N3 125.22(13)
O2 C2 S1 123.45(11)
N3 C2 S1 111.33(11)
C2 N3 C4 117.06(12)
O4 C4 N3 123.99(14)
O4 C4 C5 126.22(14)
N3 C4 C5 109.78(12)
C6 C5 C4 121.39(13)
C6 C5 S1 127.71(12)
C4 C5 S1 110.85(10)
C5 C6 C7 125.62(14)
N8 C7 C12 122.86(14)
N8 C7 C6 116.60(13)
C12 C7 C6 120.54(14)
C9 N8 C7 117.67(14)
N8 C9 C10 123.3(2)
C11 C10 C9 118.5(2)
C10 C11 C12 119.3(2)
C11 C12 C7 118.3(2)

loop_
_geom_bond_atom_site_label_1
_geom_bond_atom_site_label_2
_geom_bond_distance
S1 C5 1.7513(15)
S1 C2 1.7694(15)
C2 O2 1.215(2)
C2 N3 1.369(2)
N3 C4 1.376(2)
C4 O4 1.209(2)
C4 C5 1.489(2)
C5 C6 1.338(2)
C6 C7 1.457(2)
C7 N8 1.346(2)
C7 C12 1.390(2)
N8 C9 1.329(2)
C9 C10 1.386(3)
C10 C11 1.379(3)
C11 C12 1.382(2)
